data_7709824
loop_
_publ_author_name
'Tan, Yi'
'Wang, Zhi-Kang'
'Lang, Fei-Fan'
'Yu, Hui-Min'
'Chen, Cao'
'Ni, Chun-Yan'
'Wang, Meng-Yi'
'Song, Ying-Lin'
'Lang, Jian-Ping'

_publ_section_title
;
 Construction of cluster-based supramolecular wire and rectangle
;
_journal_name_full 'Dalton Transactions'
_journal_paper_doi 10.1039/D2DT00344A
_journal_year 2022
_chemical_formula_moiety 'C104 H118 B4 Cl6 Cu12 N30 S12 W4, 2(C F3 O3 S)'
_chemical_formula_sum 'C106 H118 B4 Cl6 Cu12 F6 N30 O6 S14 W4'
_chemical_formula_weight 4224.96
_space_group_crystal_system triclinic
_space_group_IT_number 2
_space_group_name_Hall '-P 1'
_space_group_name_H-M_alt 'P -1'
_atom_sites_solution_hydrogens geom
_audit_creation_date 2022-03-15
_audit_creation_method
;
Olex2 1.3
(compiled 2020.06.28 svn.raecde09e for OlexSys, GUI svn.r6132)
;
_audit_update_record
;
2022-03-17 deposited with the CCDC.	2022-03-22 downloaded from the CCDC.
;
_cell_angle_alpha 101.575(2)
_cell_angle_beta 97.944(2)
_cell_angle_gamma 97.164(2)
_cell_formula_units_Z 1
_cell_length_a 10.0436(7)
_cell_length_b 18.5322(14)
_cell_length_c 25.0944(18)
_cell_measurement_reflns_used 9395
_cell_measurement_temperature 119.98
_cell_measurement_theta_max 27.48
_cell_measurement_theta_min 2.24
_cell_volume 4475.6(6)
_computing_cell_refinement 'SAINT v8.37A (Bruker, 2015)'
_computing_data_collection 'Bruker APEX2'
_computing_data_reduction 'SAINT v8.37A (Bruker, 2015)'
_computing_molecular_graphics 'Olex2 1.3 (Dolomanov et al., 2009)'
_computing_publication_material 'Olex2 1.3 (Dolomanov et al., 2009)'
_computing_structure_refinement 'SHELXL 2018/3 (Sheldrick, 2015)'
_computing_structure_solution 'SHELXT 2014/5 (Sheldrick, 2014)'
_diffrn_ambient_temperature 119.98
_diffrn_measured_fraction_theta_full 0.998
_diffrn_measured_fraction_theta_max 0.994
_diffrn_measurement_device_type 'Bruker APEX-II CCD'
_diffrn_measurement_method '\f and \w scans'
_diffrn_radiation_type MoK\a
_diffrn_radiation_wavelength 0.71073
_diffrn_reflns_av_R_equivalents 0.1102
_diffrn_reflns_av_unetI/netI 0.1062
_diffrn_reflns_Laue_measured_fraction_full 0.998
_diffrn_reflns_Laue_measured_fraction_max 0.994
_diffrn_reflns_limit_h_max 12
_diffrn_reflns_limit_h_min -13
_diffrn_reflns_limit_k_max 24
_diffrn_reflns_limit_k_min -24
_diffrn_reflns_limit_l_max 32
_diffrn_reflns_limit_l_min -32
_diffrn_reflns_number 77776
_diffrn_reflns_point_group_measured_fraction_full 0.998
_diffrn_reflns_point_group_measured_fraction_max 0.994
_diffrn_reflns_theta_full 25.242
_diffrn_reflns_theta_max 27.551
_diffrn_reflns_theta_min 1.808
_diffrn_source_current 1.0
_diffrn_source_power 0.05
_diffrn_source_voltage 50.0
_diffrn_standards_number 0
_exptl_absorpt_coefficient_mu 4.256
_exptl_absorpt_correction_T_max 0.7456
_exptl_absorpt_correction_T_min 0.4662
_exptl_absorpt_correction_type multi-scan
_exptl_absorpt_process_details
;
SADABS-2016/2 (Bruker,2016/2) was used for absorption correction.
wR2(int) was 0.1226 before and 0.0969 after correction.
The Ratio of minimum to maximum transmission is 0.6253.
The \l/2 correction factor is Not present.
;
_exptl_crystal_colour brown
_exptl_crystal_colour_primary brown
_exptl_crystal_density_diffrn 1.568
_exptl_crystal_description block
_exptl_crystal_F_000 2056
_exptl_crystal_size_max 0.2
_exptl_crystal_size_mid 0.1
_exptl_crystal_size_min 0.05
_refine_diff_density_max 3.416
_refine_diff_density_min -2.761
_refine_diff_density_rms 0.202
_refine_ls_extinction_method none
_refine_ls_goodness_of_fit_ref 1.036
_refine_ls_hydrogen_treatment constr
_refine_ls_matrix_type full
_refine_ls_number_parameters 859
_refine_ls_number_reflns 20542
_refine_ls_number_restraints 0
_refine_ls_restrained_S_all 1.036
_refine_ls_R_factor_all 0.1030
_refine_ls_R_factor_gt 0.0677
_refine_ls_shift/su_max 0.002
_refine_ls_shift/su_mean 0.000
_refine_ls_structure_factor_coef Fsqd
_refine_ls_weighting_details 'w=1/[\s^2^(Fo^2^)+(0.0597P)^2^+33.6432P] where P=(Fo^2^+2Fc^2^)/3'
_refine_ls_weighting_scheme calc
_refine_ls_wR_factor_gt 0.1538
_refine_ls_wR_factor_ref 0.1694
_reflns_Friedel_coverage 0.000
_reflns_number_gt 13772
_reflns_number_total 20542
_reflns_threshold_expression 'I > 2\s(I)'
_cod_data_source_file d2dt00344a2.cif
_cod_data_source_block mo_b210702d_0m_a
_cod_database_code 7709824
_shelx_shelxl_version_number 2018/3
_shelx_space_group_comment
;
The symmetry employed for this shelxl refinement is uniquely defined
by the following loop, which should always be used as a source of
symmetry information in preference to the above space-group names.
They are only intended as comments.
;
_shelx_estimated_absorpt_t_max 0.815
_shelx_estimated_absorpt_t_min 0.483
_olex2_refinement_description
;
1. Fixed Uiso
 At 1.2 times of:
  All B(H) groups, All C(H) groups, All N(H) groups
 At 1.5 times of:
  All C(H,H,H) groups
2.a Ternary CH refined with riding coordinates:
 B2(H2), B1(H1)
2.b Aromatic/amide H refined with riding coordinates:
 C13(H13), C40(H40), C3(H3), C50(H50), N8(H8), C45(H45), C25(H25), C36(H36),
 C34(H34), C29(H29), C16(H16), C17(H17), C8(H8A), C22(H22), C23(H23), C37(H37),
 C35(H35), C18(H18), C30(H30), C19(H19), C32(H32)
2.c Idealised Me refined as rotating group:
 C5(H5A,H5B,H5C), C15(H15A,H15B,H15C), C42(H42A,H42B,H42C), C52(H52A,H52B,
 H52C), C11(H11A,H11B,H11C), C38(H38A,H38B,H38C), C1(H1A,H1B,H1C), C47(H47A,
 H47B,H47C), C10(H10A,H10B,H10C), C43(H43A,H43B,H43C), C48(H48A,H48B,H48C),
 C6(H6A,H6B,H6C)
;
_smtbx_masks_void_probe_radius 1.2
_smtbx_masks_void_truncation_radius 1.2
_olex2_submission_special_instructions 'No special instructions were received'

loop_
_space_group_symop_operation_xyz
'x, y, z'
'-x, -y, -z'

loop_
_atom_site_label
_atom_site_type_symbol
_atom_site_fract_x
_atom_site_fract_y
_atom_site_fract_z
_atom_site_U_iso_or_equiv
_atom_site_adp_type
_atom_site_occupancy
_atom_site_site_symmetry_order
_atom_site_calc_flag
_atom_site_refinement_flags_posn
_atom_site_refinement_flags_adp
_atom_site_refinement_flags_occupancy
_atom_site_disorder_assembly
_atom_site_disorder_group
W1 W -0.17112(3) 1.01580(2) 0.66018(2) 0.02245(10) Uani 1 1 d . . . . .
W2 W 0.85463(4) 0.14272(2) 0.09843(2) 0.02822(11) Uani 1 1 d . . . . .
Cu6 Cu 0.05018(10) 1.01674(7) 0.73208(4) 0.0283(3) Uani 1 1 d . . . . .
Cu4 Cu -0.19993(11) 0.91418(6) 0.72069(4) 0.0261(2) Uani 1 1 d . . . . .
Cu5 Cu -0.04580(11) 0.90040(6) 0.63261(5) 0.0288(3) Uani 1 1 d . . . . .
Cu1 Cu 0.82451(11) 0.04749(7) 0.16376(5) 0.0286(3) Uani 1 1 d . . . . .
Cu3 Cu 0.81170(11) 0.20730(7) 0.19729(5) 0.0321(3) Uani 1 1 d . . . . .
Cl2 Cl 0.0551(2) 0.87245(13) 0.73488(9) 0.0292(5) Uani 1 1 d . . . . .
S1 S -0.2689(2) 0.89124(13) 0.62995(9) 0.0261(5) Uani 1 1 d . . . . .
S3 S 0.0499(2) 1.01776(14) 0.64316(9) 0.0269(5) Uani 1 1 d . . . . .
Cl1 Cl 0.2317(2) 1.04977(13) 0.79896(9) 0.0301(5) Uani 1 1 d . . . . .
S5 S 0.6685(2) 0.11560(14) 0.13945(9) 0.0307(5) Uani 1 1 d . . . . .
S2 S -0.1497(2) 1.03723(13) 0.75467(9) 0.0258(5) Uani 1 1 d . . . . .
S6 S 0.9715(2) 0.25252(14) 0.15605(10) 0.0324(5) Uani 1 1 d . . . . .
S7 S 0.7201(4) 0.6431(2) 0.36477(16) 0.0631(9) Uani 1 1 d . . . . .
N13 N 0.9900(8) 0.1716(4) 0.0389(3) 0.0337(19) Uani 1 1 d . . . . .
N15 N 0.7434(8) 0.0549(4) 0.0241(3) 0.0302(18) Uani 1 1 d . . . . .
N7 N 0.0312(8) 0.8137(4) 0.6005(3) 0.0303(18) Uani 1 1 d . . . . .
N1 N -0.3147(7) 1.0727(4) 0.5562(3) 0.0255(16) Uani 1 1 d . . . . .
C13 C -0.2732(9) 1.0086(6) 0.4788(4) 0.036(2) Uani 1 1 d . . . . .
H13 H -0.272935 0.991429 0.440500 0.043 Uiso 1 1 calc R U . . .
N9 N 0.7399(8) 0.2609(4) 0.2603(3) 0.0316(18) Uani 1 1 d . . . . .
N10 N 0.7059(9) 0.2017(5) -0.0021(3) 0.038(2) Uani 1 1 d . . . . .
N3 N -0.4340(7) 1.0943(4) 0.6370(3) 0.0279(17) Uani 1 1 d . . . . .
N6 N -0.1341(7) 1.1414(4) 0.6691(3) 0.0294(17) Uani 1 1 d . . . . .
N4 N -0.3879(7) 1.0391(4) 0.6614(3) 0.0297(17) Uani 1 1 d . . . . .
N2 N -0.2284(7) 1.0233(5) 0.5700(3) 0.0316(18) Uani 1 1 d . . . . .
F3 F 0.9759(8) 0.6718(5) 0.4144(4) 0.079(2) Uani 1 1 d . . . . .
N11 N 0.7276(8) 0.2137(5) 0.0544(3) 0.0352(19) Uani 1 1 d . . . . .
F1 F 0.8341(10) 0.6958(5) 0.4681(3) 0.093(3) Uani 1 1 d . . . . .
N14 N 0.7378(8) 0.0683(5) -0.0293(3) 0.0337(19) Uani 1 1 d . . . . .
F2 F 0.8790(9) 0.7694(4) 0.4171(3) 0.074(2) Uani 1 1 d . . . . .
N12 N 0.9332(9) 0.1678(5) -0.0168(3) 0.038(2) Uani 1 1 d . . . . .
C5 C -0.4832(10) 0.9589(6) 0.7210(4) 0.036(2) Uani 1 1 d . . . . .
H5A H -0.418231 0.978714 0.755296 0.054 Uiso 1 1 calc R U . . .
H5B H -0.454782 0.914578 0.700008 0.054 Uiso 1 1 calc R U . . .
H5C H -0.573933 0.945423 0.729721 0.054 Uiso 1 1 calc R U . . .
C39 C 0.6777(9) 0.0077(6) -0.0673(4) 0.034(2) Uani 1 1 d . . . . .
C40 C 0.6429(9) -0.0459(6) -0.0391(4) 0.040(3) Uani 1 1 d . . . . .
H40 H 0.599836 -0.095551 -0.055486 0.048 Uiso 1 1 calc R U . . .
C3 C -0.5913(9) 1.0566(5) 0.6817(4) 0.031(2) Uani 1 1 d . . . . .
H3 H -0.672666 1.052262 0.696900 0.037 Uiso 1 1 calc R U . . .
N5 N -0.2204(8) 1.1762(5) 0.6391(3) 0.0333(19) Uani 1 1 d . . . . .
C41 C 0.6798(9) -0.0170(5) 0.0158(3) 0.026(2) Uani 1 1 d . . . . .
C12 C -0.3444(9) 1.0628(6) 0.5024(4) 0.030(2) Uani 1 1 d . . . . .
C4 C -0.4874(8) 1.0150(6) 0.6884(4) 0.028(2) Uani 1 1 d . . . . .
C51 C 1.1271(10) 0.1925(6) 0.0426(4) 0.035(2) Uani 1 1 d . . . . .
C15 C -0.1165(10) 0.9253(6) 0.5138(4) 0.038(2) Uani 1 1 d . . . . .
H15A H -0.115690 0.908010 0.474291 0.057 Uiso 1 1 calc R U . . .
H15B H -0.153312 0.883464 0.528676 0.057 Uiso 1 1 calc R U . . .
H15C H -0.023438 0.945207 0.533018 0.057 Uiso 1 1 calc R U . . .
C2 C -0.5574(9) 1.1045(6) 0.6499(4) 0.038(3) Uani 1 1 d . . . . .
C50 C 1.1540(12) 0.2018(7) -0.0082(4) 0.047(3) Uani 1 1 d . . . . .
H50 H 1.241707 0.216265 -0.016359 0.057 Uiso 1 1 calc R U . . .
C42 C 0.6633(10) -0.0577(6) 0.0597(4) 0.037(2) Uani 1 1 d . . . . .
H42A H 0.607127 -0.106483 0.043724 0.055 Uiso 1 1 calc R U . . .
H42B H 0.618944 -0.029129 0.087390 0.055 Uiso 1 1 calc R U . . .
H42C H 0.752882 -0.064732 0.077074 0.055 Uiso 1 1 calc R U . . .
C14 C -0.2020(9) 0.9841(6) 0.5218(4) 0.031(2) Uani 1 1 d . . . . .
O2 O 0.6005(10) 0.6572(5) 0.3894(5) 0.080(3) Uani 1 1 d . . . . .
C20 C 0.1373(10) 0.6855(6) 0.5559(4) 0.036(2) Uani 1 1 d . . . . .
C46 C 0.6456(10) 0.2632(6) 0.0706(4) 0.037(2) Uani 1 1 d . . . . .
O1 O 0.7496(11) 0.5681(5) 0.3604(5) 0.083(3) Uani 1 1 d . . . . .
N8 N 0.4262(10) 0.5541(5) 0.4349(4) 0.048(2) Uani 1 1 d . . . . .
H8 H 0.471186 0.590461 0.423611 0.057 Uiso 1 1 calc R U . . .
C21 C 0.1906(10) 0.6173(7) 0.5299(4) 0.041(3) Uani 1 1 d . . . . .
C45 C 0.5751(12) 0.2808(6) 0.0262(5) 0.047(3) Uani 1 1 d . . . . .
H45 H 0.509647 0.313677 0.026906 0.056 Uiso 1 1 calc R U . . .
C52 C 1.2292(10) 0.2053(7) 0.0927(4) 0.045(3) Uani 1 1 d . . . . .
H52A H 1.227583 0.159472 0.106559 0.068 Uiso 1 1 calc R U . . .
H52B H 1.208638 0.245315 0.120860 0.068 Uiso 1 1 calc R U . . .
H52C H 1.319730 0.219755 0.084103 0.068 Uiso 1 1 calc R U . . .
C49 C 1.0341(12) 0.1870(6) -0.0455(4) 0.041(3) Uani 1 1 d . . . . .
C33 C 0.5957(9) 0.3326(5) 0.3368(4) 0.034(2) Uani 1 1 d . . . . .
C25 C 0.1928(11) 0.4882(6) 0.5144(4) 0.043(3) Uani 1 1 d . . . . .
H25 H 0.159919 0.441190 0.521258 0.051 Uiso 1 1 calc R U . . .
C11 C -0.4399(9) 1.1033(6) 0.4740(4) 0.038(2) Uani 1 1 d . . . . .
H11A H -0.530486 1.091964 0.483478 0.057 Uiso 1 1 calc R U . . .
H11B H -0.444698 1.087580 0.434033 0.057 Uiso 1 1 calc R U . . .
H11C H -0.407633 1.157055 0.485833 0.057 Uiso 1 1 calc R U . . .
C27 C 0.4377(10) 0.4809(6) 0.4201(4) 0.039(2) Uani 1 1 d . . . . .
C26 C 0.2866(11) 0.4913(6) 0.4795(4) 0.040(3) Uani 1 1 d . . . . .
O3 O 0.7350(11) 0.6734(5) 0.3164(4) 0.074(3) Uani 1 1 d . . . . .
C38 C 0.6551(10) 0.0053(6) -0.1278(4) 0.039(2) Uani 1 1 d . . . . .
H38A H 0.586932 0.036656 -0.136258 0.059 Uiso 1 1 calc R U . . .
H38B H 0.622695 -0.046230 -0.148263 0.059 Uiso 1 1 calc R U . . .
H38C H 0.740855 0.023798 -0.138559 0.059 Uiso 1 1 calc R U . . .
C36 C 0.7600(11) 0.3333(6) 0.2759(5) 0.048(3) Uani 1 1 d . . . . .
H36 H 0.825206 0.361552 0.261018 0.057 Uiso 1 1 calc R U . . .
C24 C 0.3332(10) 0.5628(6) 0.4705(4) 0.036(2) Uani 1 1 d . . . . .
C9 C -0.0338(10) 1.1983(6) 0.7011(4) 0.040(3) Uani 1 1 d . . . . .
C28 C 0.3554(10) 0.4375(6) 0.4479(4) 0.037(2) Uani 1 1 d . . . . .
C31 C 0.5112(9) 0.3702(6) 0.3748(4) 0.034(2) Uani 1 1 d . . . . .
C1 C -0.6305(11) 1.1626(6) 0.6292(5) 0.047(3) Uani 1 1 d . . . . .
H1A H -0.726010 1.154270 0.633914 0.070 Uiso 1 1 calc R U . . .
H1B H -0.625548 1.158804 0.590029 0.070 Uiso 1 1 calc R U . . .
H1C H -0.587256 1.212400 0.650268 0.070 Uiso 1 1 calc R U . . .
C34 C 0.6882(12) 0.3706(6) 0.3138(5) 0.053(3) Uani 1 1 d . . . . .
H34 H 0.704467 0.423533 0.323685 0.064 Uiso 1 1 calc R U . . .
C7 C -0.1796(11) 1.2496(6) 0.6531(5) 0.043(3) Uani 1 1 d . . . . .
C47 C 0.6353(13) 0.2962(7) 0.1294(5) 0.054(3) Uani 1 1 d . . . . .
H47A H 0.585403 0.258667 0.144767 0.082 Uiso 1 1 calc R U . . .
H47B H 0.586890 0.339147 0.130560 0.082 Uiso 1 1 calc R U . . .
H47C H 0.726899 0.312509 0.151073 0.082 Uiso 1 1 calc R U . . .
C29 C 0.5179(10) 0.4460(6) 0.3840(4) 0.035(2) Uani 1 1 d . . . . .
H29 H 0.575675 0.474669 0.366366 0.042 Uiso 1 1 calc R U . . .
C16 C 0.1238(14) 0.8168(7) 0.5695(7) 0.085(6) Uani 1 1 d . . . . .
H16 H 0.156497 0.863523 0.562146 0.102 Uiso 1 1 calc R U . . .
B2 B 0.7834(13) 0.1453(8) -0.0363(5) 0.041(3) Uani 1 1 d . . . . .
H2 H 0.762105 0.146521 -0.076232 0.049 Uiso 1 1 calc R U . . .
C44 C 0.6157(12) 0.2426(7) -0.0197(5) 0.054(3) Uani 1 1 d . . . . .
C17 C -0.0098(14) 0.7485(7) 0.6101(6) 0.064(4) Uani 1 1 d . . . . .
H17 H -0.079703 0.744733 0.631792 0.076 Uiso 1 1 calc R U . . .
C8 C -0.0627(11) 1.2661(6) 0.6907(5) 0.042(3) Uani 1 1 d . . . . .
H8A H -0.011274 1.314109 0.706506 0.050 Uiso 1 1 calc R U . . .
C22 C 0.2900(12) 0.6269(6) 0.4963(4) 0.046(3) Uani 1 1 d . . . . .
H22 H 0.325372 0.674802 0.491510 0.056 Uiso 1 1 calc R U . . .
C10 C 0.0852(10) 1.1864(6) 0.7395(4) 0.039(3) Uani 1 1 d . . . . .
H10A H 0.138919 1.153823 0.718756 0.059 Uiso 1 1 calc R U . . .
H10B H 0.052527 1.163162 0.768048 0.059 Uiso 1 1 calc R U . . .
H10C H 0.142157 1.234572 0.756899 0.059 Uiso 1 1 calc R U . . .
C23 C 0.1451(10) 0.5494(6) 0.5394(4) 0.039(2) Uani 1 1 d . . . . .
H23 H 0.080463 0.544943 0.563337 0.047 Uiso 1 1 calc R U . . .
B1 B -0.3488(11) 1.1329(7) 0.6016(4) 0.031(2) Uani 1 1 d . . . . .
H1 H -0.401008 1.167600 0.584744 0.037 Uiso 1 1 calc R U . . .
C37 C 0.6522(13) 0.2234(6) 0.2834(6) 0.063(4) Uani 1 1 d . . . . .
H37 H 0.637979 0.170449 0.273294 0.076 Uiso 1 1 calc R U . . .
C35 C 0.5816(12) 0.2571(7) 0.3208(5) 0.060(4) Uani 1 1 d . . . . .
H35 H 0.520627 0.227157 0.336300 0.072 Uiso 1 1 calc R U . . .
C18 C 0.1783(14) 0.7530(7) 0.5462(7) 0.077(5) Uani 1 1 d . . . . .
H18 H 0.245159 0.758026 0.523245 0.092 Uiso 1 1 calc R U . . .
C30 C 0.3494(12) 0.3625(7) 0.4376(5) 0.053(3) Uani 1 1 d . . . . .
H30 H 0.289800 0.333305 0.454209 0.063 Uiso 1 1 calc R U . . .
C19 C 0.0431(14) 0.6845(7) 0.5904(6) 0.067(4) Uani 1 1 d . . . . .
H19 H 0.013550 0.639495 0.600945 0.081 Uiso 1 1 calc R U . . .
C32 C 0.4297(12) 0.3286(7) 0.4033(5) 0.055(3) Uani 1 1 d . . . . .
H32 H 0.430364 0.276456 0.398605 0.066 Uiso 1 1 calc R U . . .
C43 C 0.5768(16) 0.2412(9) -0.0797(5) 0.077(5) Uani 1 1 d . . . . .
H43A H 0.501131 0.269209 -0.084720 0.116 Uiso 1 1 calc R U . . .
H43B H 0.548858 0.189510 -0.100333 0.116 Uiso 1 1 calc R U . . .
H43C H 0.654988 0.264136 -0.093198 0.116 Uiso 1 1 calc R U . . .
C48 C 1.0140(14) 0.1848(8) -0.1049(5) 0.062(4) Uani 1 1 d . . . . .
H48A H 0.975334 0.134083 -0.125492 0.093 Uiso 1 1 calc R U . . .
H48B H 1.101736 0.199737 -0.115710 0.093 Uiso 1 1 calc R U . . .
H48C H 0.951575 0.219234 -0.113304 0.093 Uiso 1 1 calc R U . . .
C6 C -0.2563(13) 1.3041(7) 0.6295(6) 0.059(3) Uani 1 1 d . . . . .
H6A H -0.228865 1.353967 0.653470 0.089 Uiso 1 1 calc R U . . .
H6B H -0.354315 1.288596 0.627028 0.089 Uiso 1 1 calc R U . . .
H6C H -0.235721 1.305117 0.592554 0.089 Uiso 1 1 calc R U . . .
S4 S 0.9881(2) 0.05331(13) 0.11238(9) 0.0284(5) Uani 1 1 d . . . . .
Cu2 Cu 1.06590(11) 0.15652(7) 0.17738(5) 0.0309(3) Uani 1 1 d . . . . .
Cl3 Cl 1.2675(2) 0.16747(14) 0.23036(10) 0.0336(5) Uani 1 1 d . . . . .
C53 C 0.8612(14) 0.6989(7) 0.4175(6) 0.060(3) Uani 1 1 d . . . . .

loop_
_atom_site_aniso_label
_atom_site_aniso_U_11
_atom_site_aniso_U_22
_atom_site_aniso_U_33
_atom_site_aniso_U_23
_atom_site_aniso_U_13
_atom_site_aniso_U_12
W1 0.01623(16) 0.0342(2) 0.01818(18) 0.00579(15) 0.00529(14) 0.00610(14)
W2 0.0275(2) 0.0391(2) 0.02038(19) 0.00434(16) 0.00813(16) 0.01327(17)
Cu6 0.0182(5) 0.0469(7) 0.0195(5) 0.0064(5) 0.0035(4) 0.0050(5)
Cu4 0.0249(5) 0.0319(6) 0.0225(6) 0.0076(5) 0.0057(5) 0.0042(5)
Cu5 0.0219(5) 0.0368(7) 0.0284(6) 0.0019(5) 0.0099(5) 0.0100(5)
Cu1 0.0239(5) 0.0407(7) 0.0238(6) 0.0088(5) 0.0068(5) 0.0095(5)
Cu3 0.0287(6) 0.0402(7) 0.0266(6) -0.0018(5) 0.0114(5) 0.0103(5)
Cl2 0.0277(11) 0.0380(13) 0.0219(11) 0.0024(9) 0.0042(9) 0.0115(10)
S1 0.0208(10) 0.0333(13) 0.0245(11) 0.0048(9) 0.0068(9) 0.0040(9)
S3 0.0172(10) 0.0417(14) 0.0212(11) 0.0045(10) 0.0057(9) 0.0037(9)
Cl1 0.0229(10) 0.0424(14) 0.0231(11) 0.0074(10) 0.0007(9) 0.0011(10)
S5 0.0263(11) 0.0440(14) 0.0224(11) 0.0016(10) 0.0061(9) 0.0147(10)
S2 0.0207(10) 0.0351(13) 0.0216(11) 0.0038(9) 0.0072(9) 0.0047(9)
S6 0.0308(12) 0.0358(14) 0.0312(13) 0.0050(10) 0.0086(10) 0.0076(10)
S7 0.066(2) 0.060(2) 0.073(2) 0.0243(18) 0.0280(19) 0.0128(17)
N13 0.036(4) 0.028(4) 0.037(5) 0.005(4) 0.007(4) 0.007(4)
N15 0.029(4) 0.038(5) 0.023(4) 0.000(3) 0.002(3) 0.016(4)
N7 0.032(4) 0.032(5) 0.028(4) 0.003(3) 0.013(4) 0.007(4)
N1 0.015(3) 0.040(5) 0.026(4) 0.019(3) 0.008(3) 0.001(3)
C13 0.027(5) 0.068(7) 0.014(4) 0.020(5) 0.002(4) -0.006(5)
N9 0.026(4) 0.032(5) 0.032(4) -0.006(3) 0.006(3) 0.009(3)
N10 0.048(5) 0.051(5) 0.023(4) 0.014(4) 0.011(4) 0.025(4)
N3 0.026(4) 0.031(4) 0.029(4) 0.010(3) 0.003(3) 0.011(3)
N6 0.026(4) 0.038(5) 0.026(4) 0.010(4) 0.012(3) 0.001(3)
N4 0.025(4) 0.037(5) 0.025(4) 0.004(3) 0.005(3) 0.001(3)
N2 0.020(4) 0.050(5) 0.024(4) 0.008(4) 0.003(3) 0.004(4)
F3 0.060(5) 0.085(6) 0.103(7) 0.025(5) 0.035(5) 0.028(4)
N11 0.034(4) 0.041(5) 0.027(4) -0.001(4) 0.007(4) 0.003(4)
F1 0.107(7) 0.110(7) 0.063(5) 0.015(5) 0.043(5) 0.002(6)
N14 0.028(4) 0.052(5) 0.019(4) 0.001(4) 0.009(3) 0.003(4)
F2 0.100(6) 0.049(5) 0.079(5) 0.016(4) 0.019(5) 0.020(4)
N12 0.047(5) 0.042(5) 0.024(4) 0.003(4) 0.013(4) 0.001(4)
C5 0.030(5) 0.052(7) 0.038(6) 0.018(5) 0.027(5) 0.013(5)
C39 0.022(4) 0.060(7) 0.023(5) 0.007(5) 0.006(4) 0.016(5)
C40 0.016(4) 0.058(7) 0.035(6) -0.015(5) 0.003(4) 0.001(4)
C3 0.026(5) 0.036(5) 0.029(5) 0.002(4) 0.007(4) 0.005(4)
N5 0.036(4) 0.040(5) 0.028(4) 0.019(4) 0.012(4) 0.000(4)
C41 0.021(4) 0.039(6) 0.013(4) -0.002(4) -0.005(3) 0.009(4)
C12 0.018(4) 0.046(6) 0.024(5) 0.015(4) 0.000(4) -0.011(4)
C4 0.014(4) 0.051(6) 0.019(4) 0.003(4) 0.006(3) 0.011(4)
C51 0.031(5) 0.041(6) 0.039(6) 0.011(5) 0.017(5) 0.014(4)
C15 0.039(5) 0.060(7) 0.020(5) 0.005(5) 0.016(4) 0.024(5)
C2 0.024(5) 0.062(7) 0.028(5) 0.001(5) 0.006(4) 0.022(5)
C50 0.049(7) 0.065(8) 0.036(6) 0.011(5) 0.031(5) 0.015(6)
C42 0.040(6) 0.039(6) 0.028(5) -0.001(4) 0.011(5) 0.005(5)
C14 0.025(5) 0.042(6) 0.022(5) 0.004(4) -0.001(4) 0.000(4)
O2 0.068(6) 0.074(7) 0.124(9) 0.052(6) 0.044(6) 0.025(5)
C20 0.034(5) 0.036(6) 0.039(6) 0.001(5) 0.014(5) 0.013(5)
C46 0.035(5) 0.043(6) 0.036(6) 0.008(5) 0.011(5) 0.021(5)
O1 0.097(8) 0.035(5) 0.126(9) 0.015(5) 0.048(7) 0.012(5)
N8 0.066(6) 0.039(5) 0.050(6) 0.014(4) 0.035(5) 0.018(5)
C21 0.038(6) 0.059(7) 0.030(5) 0.000(5) 0.013(5) 0.021(5)
C45 0.059(7) 0.031(6) 0.060(7) 0.021(5) 0.012(6) 0.025(5)
C52 0.033(5) 0.069(8) 0.038(6) 0.009(6) 0.019(5) 0.020(5)
C49 0.051(6) 0.038(6) 0.032(6) 0.002(5) 0.012(5) 0.005(5)
C33 0.025(5) 0.034(6) 0.039(6) -0.002(4) 0.005(4) 0.006(4)
C25 0.046(6) 0.040(6) 0.047(6) 0.003(5) 0.022(5) 0.017(5)
C11 0.027(5) 0.063(7) 0.030(5) 0.025(5) 0.008(4) 0.007(5)
C27 0.040(6) 0.039(6) 0.042(6) 0.005(5) 0.015(5) 0.015(5)
C26 0.043(6) 0.042(6) 0.040(6) 0.002(5) 0.025(5) 0.010(5)
O3 0.105(8) 0.065(6) 0.061(6) 0.027(5) 0.025(6) 0.015(6)
C38 0.037(5) 0.056(7) 0.027(5) 0.008(5) 0.009(5) 0.010(5)
C36 0.051(7) 0.030(6) 0.060(7) -0.006(5) 0.037(6) -0.005(5)
C24 0.041(6) 0.044(6) 0.030(5) 0.011(5) 0.019(5) 0.020(5)
C9 0.031(5) 0.052(7) 0.032(6) 0.009(5) 0.008(5) -0.012(5)
C28 0.033(5) 0.038(6) 0.042(6) 0.004(5) 0.014(5) 0.009(5)
C31 0.029(5) 0.036(6) 0.037(6) 0.000(4) 0.014(4) 0.007(4)
C1 0.038(6) 0.057(7) 0.057(7) 0.020(6) 0.016(5) 0.029(5)
C34 0.063(8) 0.027(6) 0.074(9) 0.002(6) 0.046(7) 0.002(5)
C7 0.047(6) 0.029(6) 0.059(7) 0.021(5) 0.019(6) 0.001(5)
C47 0.064(8) 0.060(8) 0.049(7) 0.010(6) 0.021(6) 0.039(7)
C29 0.032(5) 0.043(6) 0.039(6) 0.015(5) 0.022(5) 0.011(5)
C16 0.070(9) 0.044(8) 0.154(15) 0.003(8) 0.091(10) 0.007(7)
B2 0.047(7) 0.059(8) 0.022(6) 0.015(6) 0.011(5) 0.015(6)
C44 0.056(7) 0.077(9) 0.040(7) 0.027(6) 0.005(6) 0.035(7)
C17 0.075(9) 0.045(7) 0.089(10) 0.017(7) 0.059(8) 0.023(7)
C8 0.042(6) 0.030(6) 0.056(7) 0.022(5) 0.003(5) 0.001(5)
C22 0.059(7) 0.049(7) 0.046(6) 0.014(5) 0.028(6) 0.037(6)
C10 0.028(5) 0.038(6) 0.035(6) -0.011(5) -0.005(4) -0.012(4)
C23 0.033(5) 0.037(6) 0.050(7) 0.005(5) 0.022(5) 0.007(5)
B1 0.031(6) 0.042(7) 0.029(6) 0.018(5) 0.007(5) 0.016(5)
C37 0.079(9) 0.029(6) 0.087(10) -0.004(6) 0.062(8) 0.004(6)
C35 0.055(7) 0.057(8) 0.059(8) -0.013(6) 0.035(6) -0.014(6)
C18 0.081(10) 0.035(7) 0.123(13) 0.000(7) 0.078(10) 0.006(7)
C30 0.050(7) 0.052(7) 0.063(8) 0.014(6) 0.036(6) 0.006(6)
C19 0.091(10) 0.044(7) 0.091(10) 0.031(7) 0.072(9) 0.014(7)
C32 0.053(7) 0.041(7) 0.073(9) -0.004(6) 0.041(7) 0.009(6)
C43 0.098(11) 0.109(12) 0.045(8) 0.039(8) 0.011(8) 0.057(10)
C48 0.076(9) 0.086(10) 0.032(6) 0.026(6) 0.018(6) 0.007(8)
C6 0.063(8) 0.040(7) 0.075(9) 0.020(6) 0.009(7) 0.000(6)
S4 0.0243(11) 0.0365(13) 0.0248(12) 0.0032(10) 0.0082(9) 0.0080(10)
Cu2 0.0265(6) 0.0379(7) 0.0291(6) 0.0069(5) 0.0045(5) 0.0085(5)
Cl3 0.0251(11) 0.0400(14) 0.0375(13) 0.0151(11) 0.0043(10) 0.0017(10)
C53 0.078(9) 0.044(7) 0.068(9) 0.014(6) 0.029(8) 0.030(7)

loop_
_atom_type_symbol
_atom_type_description
_atom_type_scat_dispersion_real
_atom_type_scat_dispersion_imag
_atom_type_scat_source
C C 0.0033 0.0016 'International Tables Vol C Tables 4.2.6.8 and 6.1.1.4'
H H 0.0000 0.0000 'International Tables Vol C Tables 4.2.6.8 and 6.1.1.4'
B B 0.0013 0.0007 'International Tables Vol C Tables 4.2.6.8 and 6.1.1.4'
Cl Cl 0.1484 0.1585 'International Tables Vol C Tables 4.2.6.8 and 6.1.1.4'
Cu Cu 0.3201 1.2651 'International Tables Vol C Tables 4.2.6.8 and 6.1.1.4'
F F 0.0171 0.0103 'International Tables Vol C Tables 4.2.6.8 and 6.1.1.4'
N N 0.0061 0.0033 'International Tables Vol C Tables 4.2.6.8 and 6.1.1.4'
O O 0.0106 0.0060 'International Tables Vol C Tables 4.2.6.8 and 6.1.1.4'
S S 0.1246 0.1234 'International Tables Vol C Tables 4.2.6.8 and 6.1.1.4'
W W -0.8490 6.8722 'International Tables Vol C Tables 4.2.6.8 and 6.1.1.4'

loop_
_geom_angle_atom_site_label_1
_geom_angle_atom_site_label_2
_geom_angle_atom_site_label_3
_geom_angle
_geom_angle_site_symmetry_1
_geom_angle_site_symmetry_3
_geom_angle_publ_flag
Cu6 W1 Cu4 66.05(4) . . ?
Cu5 W1 Cu6 66.66(4) . . ?
Cu5 W1 Cu4 65.31(4) . . ?
S1 W1 Cu6 105.35(6) . . ?
S1 W1 Cu4 52.52(6) . . ?
S1 W1 Cu5 52.63(6) . . ?
S3 W1 Cu6 52.87(6) . . ?
S3 W1 Cu4 104.03(7) . . ?
S3 W1 Cu5 52.62(7) . . ?
S3 W1 S1 104.15(8) . . ?
S2 W1 Cu6 52.53(6) . . ?
S2 W1 Cu4 52.98(6) . . ?
S2 W1 Cu5 104.75(6) . . ?
S2 W1 S1 104.23(8) . . ?
S2 W1 S3 104.48(8) . . ?
N6 W1 Cu6 93.6(2) . . ?
N6 W1 Cu4 140.71(19) . . ?
N6 W1 Cu5 138.94(18) . . ?
N6 W1 S1 161.0(2) . . ?
N6 W1 S3 86.53(19) . . ?
N6 W1 S2 87.8(2) . . ?
N6 W1 N4 80.6(3) . . ?
N6 W1 N2 79.5(3) . . ?
N4 W1 Cu6 138.28(19) . . ?
N4 W1 Cu4 92.8(2) . . ?
N4 W1 Cu5 138.2(2) . . ?
N4 W1 S1 85.7(2) . . ?
N4 W1 S3 163.2(2) . . ?
N4 W1 S2 85.9(2) . . ?
N4 W1 N2 80.9(3) . . ?
N2 W1 Cu6 139.02(18) . . ?
N2 W1 Cu4 138.0(2) . . ?
N2 W1 Cu5 92.3(2) . . ?
N2 W1 S1 85.5(2) . . ?
N2 W1 S3 86.25(19) . . ?
N2 W1 S2 162.9(2) . . ?
Cu3 W2 Cu1 67.23(4) . . ?
S5 W2 Cu1 52.75(6) . . ?
S5 W2 Cu3 52.48(6) . . ?
S5 W2 S6 103.53(8) . . ?
S5 W2 S4 104.58(8) . . ?
S5 W2 Cu2 104.31(6) . . ?
S6 W2 Cu1 105.10(7) . . ?
S6 W2 Cu3 52.00(7) . . ?
S6 W2 Cu2 53.16(7) . . ?
N13 W2 Cu1 139.7(2) . . ?
N13 W2 Cu3 136.0(2) . . ?
N13 W2 S5 163.7(2) . . ?
N13 W2 S6 84.2(2) . . ?
N13 W2 N15 83.5(3) . . ?
N13 W2 N11 79.5(3) . . ?
N13 W2 S4 86.9(2) . . ?
N13 W2 Cu2 91.9(2) . . ?
N15 W2 Cu1 91.0(2) . . ?
N15 W2 Cu3 138.4(2) . . ?
N15 W2 S5 86.0(2) . . ?
N15 W2 S6 163.9(2) . . ?
N15 W2 N11 79.9(3) . . ?
N15 W2 S4 84.73(19) . . ?
N15 W2 Cu2 137.59(19) . . ?
N11 W2 Cu1 138.8(2) . . ?
N11 W2 Cu3 93.53(19) . . ?
N11 W2 S5 86.4(2) . . ?
N11 W2 S6 87.7(2) . . ?
N11 W2 S4 160.5(2) . . ?
N11 W2 Cu2 140.7(2) . . ?
S4 W2 Cu1 52.81(6) . . ?
S4 W2 Cu3 105.97(6) . . ?
S4 W2 S6 104.92(9) . . ?
S4 W2 Cu2 52.88(6) . . ?
Cu2 W2 Cu1 66.06(4) . . ?
Cu2 W2 Cu3 66.50(4) . . ?
W1 Cu6 Cu4 56.99(3) . . ?
W1 Cu6 Cu5 56.33(3) . . ?
W1 Cu6 Cl2 105.09(6) . . ?
Cu4 Cu6 Cu5 58.95(4) . . ?
Cl2 Cu6 Cu4 59.09(6) . . ?
Cl2 Cu6 Cu5 59.74(6) . . ?
S3 Cu6 W1 55.68(6) . . ?
S3 Cu6 Cu4 98.98(7) . . ?
S3 Cu6 Cu5 48.84(7) . . ?
S3 Cu6 Cl2 103.35(9) . . ?
Cl1 Cu6 W1 164.66(8) . . ?
Cl1 Cu6 Cu4 131.32(8) . . ?
Cl1 Cu6 Cu5 137.91(8) . . ?
Cl1 Cu6 Cl2 89.64(9) . . ?
Cl1 Cu6 S3 125.72(9) . . ?
S2 Cu6 W1 55.39(6) . . ?
S2 Cu6 Cu4 49.66(7) . . ?
S2 Cu6 Cu5 98.68(7) . . ?
S2 Cu6 Cl2 103.87(9) . . ?
S2 Cu6 S3 110.05(9) . . ?
S2 Cu6 Cl1 117.50(9) . . ?
W1 Cu4 Cu6 56.96(3) . . ?
W1 Cu4 Cu5 56.98(3) . . ?
W1 Cu4 Cl2 103.19(6) . . ?
Cu5 Cu4 Cu6 60.73(4) . . ?
Cl2 Cu4 Cu6 56.80(6) . . ?
Cl2 Cu4 Cu5 59.67(5) . . ?
S1 Cu4 W1 55.95(7) . . ?
S1 Cu4 Cu6 100.65(7) . . ?
S1 Cu4 Cu5 49.84(6) . . ?
S1 Cu4 Cl2 105.77(8) . . ?
S1 Cu4 S2 109.77(10) . . ?
S1 Cu4 Cl3 120.67(10) . 2_666 ?
S2 Cu4 W1 55.23(6) . . ?
S2 Cu4 Cu6 49.13(6) . . ?
S2 Cu4 Cu5 99.78(7) . . ?
S2 Cu4 Cl2 101.26(8) . . ?
Cl3 Cu4 W1 168.50(8) 2_666 . ?
Cl3 Cu4 Cu6 132.60(8) 2_666 . ?
Cl3 Cu4 Cu5 131.05(8) 2_666 . ?
Cl3 Cu4 Cl2 88.29(8) 2_666 . ?
Cl3 Cu4 S2 123.69(10) 2_666 . ?
W1 Cu5 Cu6 57.01(3) . . ?
W1 Cu5 Cu4 57.71(3) . . ?
Cu4 Cu5 Cu6 60.32(4) . . ?
S1 Cu5 W1 56.38(6) . . ?
S1 Cu5 Cu6 100.49(7) . . ?
S1 Cu5 Cu4 50.07(6) . . ?
S3 Cu5 W1 56.21(6) . . ?
S3 Cu5 Cu6 49.47(7) . . ?
S3 Cu5 Cu4 100.69(7) . . ?
S3 Cu5 S1 111.32(9) . . ?
N7 Cu5 W1 170.9(2) . . ?
N7 Cu5 Cu6 131.5(2) . . ?
N7 Cu5 Cu4 127.4(2) . . ?
N7 Cu5 S1 119.6(2) . . ?
N7 Cu5 S3 124.9(2) . . ?
W2 Cu1 Cu3 56.22(3) . . ?
W2 Cu1 Cl2 104.11(7) . 2_666 ?
W2 Cu1 Cu2 56.76(3) . . ?
Cl2 Cu1 Cu3 58.95(6) 2_666 . ?
Cl2 Cu1 Cu2 59.20(6) 2_666 . ?
Cl1 Cu1 W2 166.55(8) 2_666 . ?
Cl1 Cu1 Cu3 132.84(8) 2_666 . ?
Cl1 Cu1 Cl2 89.22(8) 2_666 2_666 ?
Cl1 Cu1 Cu2 134.65(7) 2_666 . ?
S5 Cu1 W2 55.48(7) . . ?
S5 Cu1 Cu3 48.34(7) . . ?
S5 Cu1 Cl2 102.31(9) . 2_666 ?
S5 Cu1 Cl1 120.47(10) . 2_666 ?
S5 Cu1 S4 109.91(10) . . ?
S5 Cu1 Cu2 98.98(8) . . ?
S4 Cu1 W2 55.52(7) . . ?
S4 Cu1 Cu3 99.21(8) . . ?
S4 Cu1 Cl2 104.26(9) . 2_666 ?
S4 Cu1 Cl1 123.43(10) . 2_666 ?
S4 Cu1 Cu2 49.50(7) . . ?
Cu2 Cu1 Cu3 59.73(4) . . ?
W2 Cu3 Cu1 56.55(3) . . ?
W2 Cu3 Cu2 56.71(3) . . ?
S5 Cu3 W2 55.79(6) . . ?
S5 Cu3 Cu1 48.81(7) . . ?
S5 Cu3 Cu2 99.04(7) . . ?
S6 Cu3 W2 56.22(7) . . ?
S6 Cu3 Cu1 99.77(8) . . ?
S6 Cu3 S5 110.92(10) . . ?
S6 Cu3 Cu2 49.79(7) . . ?
N9 Cu3 W2 165.9(2) . . ?
N9 Cu3 Cu1 129.2(3) . . ?
N9 Cu3 S5 116.2(2) . . ?
N9 Cu3 S6 127.0(3) . . ?
N9 Cu3 Cu2 137.0(2) . . ?
Cu2 Cu3 Cu1 59.34(4) . . ?
Cu6 Cl2 Cu4 64.11(6) . . ?
Cu6 Cl2 Cu1 73.92(7) . 2_666 ?
Cu6 Cl2 Cu2 108.07(8) . 2_666 ?
Cu4 Cl2 Cu2 73.30(6) . 2_666 ?
Cu1 Cl2 Cu4 104.14(8) 2_666 . ?
Cu1 Cl2 Cu2 63.71(6) 2_666 2_666 ?
Cu4 S1 W1 71.53(7) . . ?
Cu5 S1 W1 70.99(7) . . ?
Cu5 S1 Cu4 80.09(8) . . ?
Cu6 S3 W1 71.46(7) . . ?
Cu5 S3 W1 71.18(7) . . ?
Cu5 S3 Cu6 81.68(9) . . ?
Cu6 Cl1 Cu1 93.20(9) . 2_666 ?
Cu1 S5 W2 71.76(7) . . ?
Cu3 S5 W2 71.73(8) . . ?
Cu3 S5 Cu1 82.85(9) . . ?
Cu6 S2 W1 72.08(7) . . ?
Cu6 S2 Cu4 81.21(8) . . ?
Cu4 S2 W1 71.79(7) . . ?
Cu3 S6 W2 71.78(8) . . ?
Cu3 S6 Cu2 81.71(10) . . ?
Cu2 S6 W2 70.95(8) . . ?
O2 S7 C53 103.1(6) . . ?
O1 S7 O2 114.5(6) . . ?
O1 S7 O3 114.6(6) . . ?
O1 S7 C53 103.0(6) . . ?
O3 S7 O2 115.9(6) . . ?
O3 S7 C53 103.4(6) . . ?
N12 N13 W2 120.0(6) . . ?
C51 N13 W2 134.4(7) . . ?
C51 N13 N12 105.5(8) . . ?
N14 N15 W2 120.5(6) . . ?
C41 N15 W2 135.1(6) . . ?
C41 N15 N14 104.3(7) . . ?
C16 N7 Cu5 123.2(8) . . ?
C16 N7 C17 116.8(10) . . ?
C17 N7 Cu5 120.0(7) . . ?
N2 N1 B1 119.9(7) . . ?
C12 N1 N2 110.3(8) . . ?
C12 N1 B1 129.5(8) . . ?
C12 C13 H13 126.4 . . ?
C12 C13 C14 107.2(8) . . ?
C14 C13 H13 126.4 . . ?
C36 N9 Cu3 122.9(7) . . ?
C36 N9 C37 117.3(8) . . ?
C37 N9 Cu3 119.1(7) . . ?
N11 N10 B2 119.6(8) . . ?
C44 N10 N11 110.9(8) . . ?
C44 N10 B2 129.4(9) . . ?
N4 N3 B1 121.0(7) . . ?
C2 N3 N4 109.0(8) . . ?
C2 N3 B1 129.9(8) . . ?
N5 N6 W1 121.3(6) . . ?
N5 N6 C9 105.4(8) . . ?
C9 N6 W1 133.4(7) . . ?
N3 N4 W1 120.4(5) . . ?
C4 N4 W1 132.4(6) . . ?
C4 N4 N3 106.7(7) . . ?
N1 N2 W1 120.4(5) . . ?
C14 N2 W1 132.8(7) . . ?
C14 N2 N1 106.6(7) . . ?
N10 N11 W2 120.6(6) . . ?
C46 N11 W2 134.0(7) . . ?
C46 N11 N10 104.7(8) . . ?
N15 N14 B2 119.5(8) . . ?
C39 N14 N15 110.9(8) . . ?
C39 N14 B2 129.2(9) . . ?
N13 N12 B2 120.5(8) . . ?
C49 N12 N13 110.0(8) . . ?
C49 N12 B2 129.5(9) . . ?
H5A C5 H5B 109.5 . . ?
H5A C5 H5C 109.5 . . ?
H5B C5 H5C 109.5 . . ?
C4 C5 H5A 109.5 . . ?
C4 C5 H5B 109.5 . . ?
C4 C5 H5C 109.5 . . ?
N14 C39 C40 106.3(8) . . ?
N14 C39 C38 123.3(10) . . ?
C40 C39 C38 130.4(10) . . ?
C39 C40 H40 125.4 . . ?
C41 C40 C39 109.2(10) . . ?
C41 C40 H40 125.4 . . ?
C4 C3 H3 125.8 . . ?
C2 C3 H3 125.8 . . ?
C2 C3 C4 108.5(8) . . ?
N6 N5 B1 121.2(8) . . ?
C7 N5 N6 109.7(8) . . ?
C7 N5 B1 128.7(9) . . ?
N15 C41 C42 125.0(8) . . ?
C40 C41 N15 109.2(9) . . ?
C40 C41 C42 125.7(10) . . ?
N1 C12 C13 108.0(8) . . ?
N1 C12 C11 123.9(9) . . ?
C13 C12 C11 128.1(9) . . ?
N4 C4 C5 126.5(8) . . ?
N4 C4 C3 107.8(8) . . ?
C3 C4 C5 125.6(8) . . ?
N13 C51 C50 108.9(10) . . ?
N13 C51 C52 125.9(9) . . ?
C50 C51 C52 125.2(10) . . ?
H15A C15 H15B 109.5 . . ?
H15A C15 H15C 109.5 . . ?
H15B C15 H15C 109.5 . . ?
C14 C15 H15A 109.5 . . ?
C14 C15 H15B 109.5 . . ?
C14 C15 H15C 109.5 . . ?
N3 C2 C3 108.0(9) . . ?
N3 C2 C1 120.1(10) . . ?
C3 C2 C1 131.9(9) . . ?
C51 C50 H50 125.2 . . ?
C51 C50 C49 109.7(10) . . ?
C49 C50 H50 125.2 . . ?
C41 C42 H42A 109.5 . . ?
C41 C42 H42B 109.5 . . ?
C41 C42 H42C 109.5 . . ?
H42A C42 H42B 109.5 . . ?
H42A C42 H42C 109.5 . . ?
H42B C42 H42C 109.5 . . ?
C13 C14 C15 124.0(9) . . ?
N2 C14 C13 107.8(9) . . ?
N2 C14 C15 128.2(8) . . ?
C18 C20 C21 121.8(10) . . ?
C18 C20 C19 114.9(10) . . ?
C19 C20 C21 123.3(10) . . ?
N11 C46 C45 110.4(9) . . ?
N11 C46 C47 125.5(9) . . ?
C45 C46 C47 124.1(9) . . ?
C27 N8 H8 125.3 . . ?
C27 N8 C24 109.5(9) . . ?
C24 N8 H8 125.3 . . ?
C22 C21 C20 117.2(10) . . ?
C23 C21 C20 120.6(9) . . ?
C23 C21 C22 122.2(9) . . ?
C46 C45 H45 126.3 . . ?
C46 C45 C44 107.3(9) . . ?
C44 C45 H45 126.3 . . ?
C51 C52 H52A 109.5 . . ?
C51 C52 H52B 109.5 . . ?
C51 C52 H52C 109.5 . . ?
H52A C52 H52B 109.5 . . ?
H52A C52 H52C 109.5 . . ?
H52B C52 H52C 109.5 . . ?
N12 C49 C50 105.9(9) . . ?
N12 C49 C48 125.1(10) . . ?
C50 C49 C48 128.9(10) . . ?
C34 C33 C31 122.9(9) . . ?
C34 C33 C35 114.9(9) . . ?
C35 C33 C31 122.2(9) . . ?
C26 C25 H25 118.6 . . ?
C23 C25 H25 118.6 . . ?
C23 C25 C26 122.9(11) . . ?
C12 C11 H11A 109.5 . . ?
C12 C11 H11B 109.5 . . ?
C12 C11 H11C 109.5 . . ?
H11A C11 H11B 109.5 . . ?
H11A C11 H11C 109.5 . . ?
H11B C11 H11C 109.5 . . ?
N8 C27 C28 110.8(8) . . ?
N8 C27 C29 129.3(10) . . ?
C29 C27 C28 119.9(9) . . ?
C25 C26 C24 116.6(9) . . ?
C25 C26 C28 135.3(10) . . ?
C24 C26 C28 108.1(9) . . ?
C39 C38 H38A 109.5 . . ?
C39 C38 H38B 109.5 . . ?
C39 C38 H38C 109.5 . . ?
H38A C38 H38B 109.5 . . ?
H38A C38 H38C 109.5 . . ?
H38B C38 H38C 109.5 . . ?
N9 C36 H36 119.1 . . ?
N9 C36 C34 121.8(10) . . ?
C34 C36 H36 119.1 . . ?
N8 C24 C26 107.6(8) . . ?
N8 C24 C22 129.8(10) . . ?
C22 C24 C26 122.5(9) . . ?
N6 C9 C10 124.5(10) . . ?
C8 C9 N6 108.8(9) . . ?
C8 C9 C10 126.7(10) . . ?
C27 C28 C26 103.9(9) . . ?
C30 C28 C27 120.1(9) . . ?
C30 C28 C26 135.7(10) . . ?
C29 C31 C33 119.4(9) . . ?
C29 C31 C32 120.0(9) . . ?
C32 C31 C33 120.5(9) . . ?
C2 C1 H1A 109.5 . . ?
C2 C1 H1B 109.5 . . ?
C2 C1 H1C 109.5 . . ?
H1A C1 H1B 109.5 . . ?
H1A C1 H1C 109.5 . . ?
H1B C1 H1C 109.5 . . ?
C33 C34 C36 121.2(10) . . ?
C33 C34 H34 119.4 . . ?
C36 C34 H34 119.4 . . ?
N5 C7 C8 110.2(10) . . ?
N5 C7 C6 122.9(11) . . ?
C8 C7 C6 126.9(10) . . ?
C46 C47 H47A 109.5 . . ?
C46 C47 H47B 109.5 . . ?
C46 C47 H47C 109.5 . . ?
H47A C47 H47B 109.5 . . ?
H47A C47 H47C 109.5 . . ?
H47B C47 H47C 109.5 . . ?
C27 C29 H29 120.6 . . ?
C31 C29 C27 118.8(9) . . ?
C31 C29 H29 120.6 . . ?
N7 C16 H16 118.7 . . ?
N7 C16 C18 122.5(12) . . ?
C18 C16 H16 118.7 . . ?
N10 B2 H2 109.2 . . ?
N14 B2 N10 109.4(9) . . ?
N14 B2 H2 109.2 . . ?
N12 B2 N10 109.2(9) . . ?
N12 B2 N14 110.5(9) . . ?
N12 B2 H2 109.2 . . ?
N10 C44 C45 106.6(9) . . ?
N10 C44 C43 121.6(11) . . ?
C45 C44 C43 131.8(11) . . ?
N7 C17 H17 118.2 . . ?
N7 C17 C19 123.7(10) . . ?
C19 C17 H17 118.2 . . ?
C9 C8 H8A 127.1 . . ?
C7 C8 C9 105.9(9) . . ?
C7 C8 H8A 127.1 . . ?
C21 C22 H22 121.8 . . ?
C24 C22 C21 116.3(11) . . ?
C24 C22 H22 121.8 . . ?
C9 C10 H10A 109.5 . . ?
C9 C10 H10B 109.5 . . ?
C9 C10 H10C 109.5 . . ?
H10A C10 H10B 109.5 . . ?
H10A C10 H10C 109.5 . . ?
H10B C10 H10C 109.5 . . ?
C21 C23 H23 120.3 . . ?
C25 C23 C21 119.4(10) . . ?
C25 C23 H23 120.3 . . ?
N1 B1 H1 110.0 . . ?
N3 B1 N1 108.3(8) . . ?
N3 B1 H1 110.0 . . ?
N5 B1 N1 110.9(8) . . ?
N5 B1 N3 107.4(8) . . ?
N5 B1 H1 110.0 . . ?
N9 C37 H37 118.5 . . ?
N9 C37 C35 122.9(11) . . ?
C35 C37 H37 118.5 . . ?
C33 C35 H35 119.1 . . ?
C37 C35 C33 121.8(11) . . ?
C37 C35 H35 119.1 . . ?
C20 C18 C16 121.3(11) . . ?
C20 C18 H18 119.3 . . ?
C16 C18 H18 119.3 . . ?
C28 C30 H30 120.0 . . ?
C28 C30 C32 120.0(11) . . ?
C32 C30 H30 120.0 . . ?
C20 C19 C17 120.7(11) . . ?
C20 C19 H19 119.6 . . ?
C17 C19 H19 119.6 . . ?
C31 C32 H32 119.5 . . ?
C30 C32 C31 120.9(11) . . ?
C30 C32 H32 119.5 . . ?
C44 C43 H43A 109.5 . . ?
C44 C43 H43B 109.5 . . ?
C44 C43 H43C 109.5 . . ?
H43A C43 H43B 109.5 . . ?
H43A C43 H43C 109.5 . . ?
H43B C43 H43C 109.5 . . ?
C49 C48 H48A 109.5 . . ?
C49 C48 H48B 109.5 . . ?
C49 C48 H48C 109.5 . . ?
H48A C48 H48B 109.5 . . ?
H48A C48 H48C 109.5 . . ?
H48B C48 H48C 109.5 . . ?
C7 C6 H6A 109.5 . . ?
C7 C6 H6B 109.5 . . ?
C7 C6 H6C 109.5 . . ?
H6A C6 H6B 109.5 . . ?
H6A C6 H6C 109.5 . . ?
H6B C6 H6C 109.5 . . ?
Cu1 S4 W2 71.67(7) . . ?
Cu2 S4 W2 71.35(8) . . ?
Cu2 S4 Cu1 80.87(8) . . ?
W2 Cu2 Cu1 57.18(3) . . ?
W2 Cu2 Cu3 56.79(3) . . ?
W2 Cu2 Cl2 102.74(6) . 2_666 ?
Cu1 Cu2 Cu3 60.93(4) . . ?
Cl2 Cu2 Cu1 57.09(6) 2_666 . ?
Cl2 Cu2 Cu3 58.74(6) 2_666 . ?
S6 Cu2 W2 55.89(7) . . ?
S6 Cu2 Cu1 100.10(8) . . ?
S6 Cu2 Cu3 48.50(7) . . ?
S6 Cu2 Cl2 103.25(9) . 2_666 ?
S4 Cu2 W2 55.76(7) . . ?
S4 Cu2 Cu1 49.63(6) . . ?
S4 Cu2 Cu3 100.35(7) . . ?
S4 Cu2 Cl2 102.41(9) . 2_666 ?
S4 Cu2 S6 110.41(10) . . ?
S4 Cu2 Cl3 119.76(10) . . ?
Cl3 Cu2 W2 168.67(8) . . ?
Cl3 Cu2 Cu1 129.70(8) . . ?
Cl3 Cu2 Cu3 133.31(8) . . ?
Cl3 Cu2 Cl2 88.28(8) . 2_666 ?
Cl3 Cu2 S6 124.52(10) . . ?
Cu2 Cl3 Cu4 95.60(9) . 2_666 ?
F3 C53 S7 111.8(9) . . ?
F3 C53 F1 105.3(11) . . ?
F1 C53 S7 109.6(10) . . ?
F2 C53 S7 113.7(10) . . ?
F2 C53 F3 110.6(12) . . ?
F2 C53 F1 105.2(10) . . ?

loop_
_geom_bond_atom_site_label_1
_geom_bond_atom_site_label_2
_geom_bond_distance
_geom_bond_site_symmetry_2
_geom_bond_publ_flag
W1 Cu6 2.6581(11) . ?
W1 Cu4 2.6588(12) . ?
W1 Cu5 2.6372(11) . ?
W1 S1 2.323(2) . ?
W1 S3 2.315(2) . ?
W1 S2 2.299(2) . ?
W1 N6 2.271(8) . ?
W1 N4 2.275(7) . ?
W1 N2 2.292(8) . ?
W2 Cu1 2.6569(12) . ?
W2 Cu3 2.6468(11) . ?
W2 S5 2.305(2) . ?
W2 S6 2.316(3) . ?
W2 N13 2.252(8) . ?
W2 N15 2.264(8) . ?
W2 N11 2.278(9) . ?
W2 S4 2.307(2) . ?
W2 Cu2 2.6442(12) . ?
Cu6 Cu4 2.8977(16) . ?
Cu6 Cu5 2.9096(16) . ?
Cu6 Cl2 2.695(3) . ?
Cu6 S3 2.235(2) . ?
Cu6 Cl1 2.231(2) . ?
Cu6 S2 2.217(2) . ?
Cu4 Cu5 2.8576(15) . ?
Cu4 Cl2 2.764(2) . ?
Cu4 S1 2.224(2) . ?
Cu4 S2 2.235(3) . ?
Cu4 Cl3 2.232(3) 2_666 ?
Cu5 S1 2.217(2) . ?
Cu5 S3 2.214(3) . ?
Cu5 N7 1.947(7) . ?
Cu1 Cu3 2.9361(17) . ?
Cu1 Cl2 2.706(2) 2_666 ?
Cu1 Cl1 2.238(3) 2_666 ?
Cu1 S5 2.227(3) . ?
Cu1 S4 2.230(2) . ?
Cu1 Cu2 2.8896(16) . ?
Cu3 S5 2.211(3) . ?
Cu3 S6 2.196(3) . ?
Cu3 N9 1.967(7) . ?
Cu3 Cu2 2.9011(15) . ?
Cl2 Cu2 2.768(2) 2_666 ?
S6 Cu2 2.239(3) . ?
S7 O2 1.453(10) . ?
S7 O1 1.443(9) . ?
S7 O3 1.453(9) . ?
S7 C53 1.842(15) . ?
N13 N12 1.418(11) . ?
N13 C51 1.368(12) . ?
N15 N14 1.406(10) . ?
N15 C41 1.366(12) . ?
N7 C16 1.296(13) . ?
N7 C17 1.306(14) . ?
N1 N2 1.397(10) . ?
N1 C12 1.312(11) . ?
N1 B1 1.535(13) . ?
C13 H13 0.9500 . ?
C13 C12 1.389(14) . ?
C13 C14 1.396(13) . ?
N9 C36 1.302(12) . ?
N9 C37 1.321(13) . ?
N10 N11 1.373(11) . ?
N10 B2 1.569(14) . ?
N10 C44 1.337(13) . ?
N3 N4 1.389(10) . ?
N3 C2 1.349(11) . ?
N3 B1 1.531(13) . ?
N6 N5 1.373(11) . ?
N6 C9 1.394(12) . ?
N4 C4 1.361(11) . ?
N2 C14 1.358(11) . ?
F3 C53 1.319(14) . ?
N11 C46 1.348(12) . ?
F1 C53 1.346(15) . ?
N14 C39 1.332(12) . ?
N14 B2 1.496(15) . ?
F2 C53 1.298(14) . ?
N12 C49 1.373(13) . ?
N12 B2 1.495(15) . ?
C5 H5A 0.9800 . ?
C5 H5B 0.9800 . ?
C5 H5C 0.9800 . ?
C5 C4 1.448(13) . ?
C39 C40 1.368(15) . ?
C39 C38 1.496(13) . ?
C40 H40 0.9500 . ?
C40 C41 1.356(12) . ?
C3 H3 0.9500 . ?
C3 C4 1.384(12) . ?
C3 C2 1.351(14) . ?
N5 C7 1.331(13) . ?
N5 B1 1.515(14) . ?
C41 C42 1.469(13) . ?
C12 C11 1.480(13) . ?
C51 C50 1.379(14) . ?
C51 C52 1.467(14) . ?
C15 H15A 0.9800 . ?
C15 H15B 0.9800 . ?
C15 H15C 0.9800 . ?
C15 C14 1.470(13) . ?
C2 C1 1.511(14) . ?
C50 H50 0.9500 . ?
C50 C49 1.379(16) . ?
C42 H42A 0.9800 . ?
C42 H42B 0.9800 . ?
C42 H42C 0.9800 . ?
C20 C21 1.498(13) . ?
C20 C18 1.348(16) . ?
C20 C19 1.369(14) . ?
C46 C45 1.355(14) . ?
C46 C47 1.501(14) . ?
N8 H8 0.8800 . ?
N8 C27 1.357(13) . ?
N8 C24 1.382(12) . ?
C21 C22 1.411(14) . ?
C21 C23 1.362(15) . ?
C45 H45 0.9500 . ?
C45 C44 1.368(16) . ?
C52 H52A 0.9800 . ?
C52 H52B 0.9800 . ?
C52 H52C 0.9800 . ?
C49 C48 1.469(14) . ?
C33 C31 1.490(12) . ?
C33 C34 1.356(14) . ?
C33 C35 1.359(15) . ?
C25 H25 0.9500 . ?
C25 C26 1.376(13) . ?
C25 C23 1.358(13) . ?
C11 H11A 0.9800 . ?
C11 H11B 0.9800 . ?
C11 H11C 0.9800 . ?
C27 C28 1.425(14) . ?
C27 C29 1.409(12) . ?
C26 C24 1.421(15) . ?
C26 C28 1.452(13) . ?
C38 H38A 0.9800 . ?
C38 H38B 0.9800 . ?
C38 H38C 0.9800 . ?
C36 H36 0.9500 . ?
C36 C34 1.398(13) . ?
C24 C22 1.383(13) . ?
C9 C8 1.390(14) . ?
C9 C10 1.497(14) . ?
C28 C30 1.354(15) . ?
C31 C29 1.370(14) . ?
C31 C32 1.415(15) . ?
C1 H1A 0.9800 . ?
C1 H1B 0.9800 . ?
C1 H1C 0.9800 . ?
C34 H34 0.9500 . ?
C7 C8 1.360(15) . ?
C7 C6 1.508(15) . ?
C47 H47A 0.9800 . ?
C47 H47B 0.9800 . ?
C47 H47C 0.9800 . ?
C29 H29 0.9500 . ?
C16 H16 0.9500 . ?
C16 C18 1.418(16) . ?
B2 H2 1.0000 . ?
C44 C43 1.496(16) . ?
C17 H17 0.9500 . ?
C17 C19 1.390(16) . ?
C8 H8A 0.9500 . ?
C22 H22 0.9500 . ?
C10 H10A 0.9800 . ?
C10 H10B 0.9800 . ?
C10 H10C 0.9800 . ?
C23 H23 0.9500 . ?
B1 H1 1.0000 . ?
C37 H37 0.9500 . ?
C37 C35 1.354(14) . ?
C35 H35 0.9500 . ?
C18 H18 0.9500 . ?
C30 H30 0.9500 . ?
C30 C32 1.374(14) . ?
C19 H19 0.9500 . ?
C32 H32 0.9500 . ?
C43 H43A 0.9800 . ?
C43 H43B 0.9800 . ?
C43 H43C 0.9800 . ?
C48 H48A 0.9800 . ?
C48 H48B 0.9800 . ?
C48 H48C 0.9800 . ?
C6 H6A 0.9800 . ?
C6 H6B 0.9800 . ?
C6 H6C 0.9800 . ?
S4 Cu2 2.225(3) . ?
Cu2 Cl3 2.226(3) . ?

loop_
_geom_torsion_atom_site_label_1
_geom_torsion_atom_site_label_2
_geom_torsion_atom_site_label_3
_geom_torsion_atom_site_label_4
_geom_torsion
_geom_torsion_site_symmetry_1
_geom_torsion_site_symmetry_2
_geom_torsion_site_symmetry_3
_geom_torsion_site_symmetry_4
_geom_torsion_publ_flag
W1 N6 N5 C7 177.9(6) . . . . ?
W1 N6 N5 B1 4.0(10) . . . . ?
W1 N6 C9 C8 -179.1(7) . . . . ?
W1 N6 C9 C10 1.6(14) . . . . ?
W1 N4 C4 C5 -7.1(15) . . . . ?
W1 N4 C4 C3 169.8(6) . . . . ?
W1 N2 C14 C13 174.7(6) . . . . ?
W1 N2 C14 C15 -4.6(16) . . . . ?
W2 N13 N12 C49 -179.5(6) . . . . ?
W2 N13 N12 B2 0.5(11) . . . . ?
W2 N13 C51 C50 178.8(7) . . . . ?
W2 N13 C51 C52 -2.9(16) . . . . ?
W2 N15 N14 C39 174.9(6) . . . . ?
W2 N15 N14 B2 -11.1(10) . . . . ?
W2 N15 C41 C40 -173.3(6) . . . . ?
W2 N15 C41 C42 2.6(14) . . . . ?
W2 N11 C46 C45 -169.6(8) . . . . ?
W2 N11 C46 C47 11.9(17) . . . . ?
Cu5 N7 C16 C18 -179.6(12) . . . . ?
Cu5 N7 C17 C19 -177.7(12) . . . . ?
Cu3 N9 C36 C34 168.0(10) . . . . ?
Cu3 N9 C37 C35 -169.2(11) . . . . ?
N13 N12 C49 C50 0.8(11) . . . . ?
N13 N12 C49 C48 176.0(10) . . . . ?
N13 N12 B2 N10 59.8(12) . . . . ?
N13 N12 B2 N14 -60.6(12) . . . . ?
N13 C51 C50 C49 0.0(13) . . . . ?
N15 N14 C39 C40 0.1(10) . . . . ?
N15 N14 C39 C38 179.1(8) . . . . ?
N15 N14 B2 N10 -53.4(11) . . . . ?
N15 N14 B2 N12 66.8(11) . . . . ?
N7 C16 C18 C20 -1(3) . . . . ?
N7 C17 C19 C20 -4(2) . . . . ?
N1 N2 C14 C13 -0.8(10) . . . . ?
N1 N2 C14 C15 179.9(9) . . . . ?
N9 C36 C34 C33 1(2) . . . . ?
N9 C37 C35 C33 1(2) . . . . ?
N10 N11 C46 C45 0.5(12) . . . . ?
N10 N11 C46 C47 -178.0(11) . . . . ?
N3 N4 C4 C5 -178.5(9) . . . . ?
N3 N4 C4 C3 -1.6(10) . . . . ?
N6 N5 C7 C8 2.6(12) . . . . ?
N6 N5 C7 C6 -177.2(10) . . . . ?
N6 N5 B1 N1 -60.9(11) . . . . ?
N6 N5 B1 N3 57.3(11) . . . . ?
N6 C9 C8 C7 0.4(12) . . . . ?
N4 N3 C2 C3 -0.4(11) . . . . ?
N4 N3 C2 C1 179.1(9) . . . . ?
N4 N3 B1 N1 54.7(11) . . . . ?
N4 N3 B1 N5 -65.2(11) . . . . ?
N2 N1 C12 C13 -2.7(10) . . . . ?
N2 N1 C12 C11 176.4(8) . . . . ?
N2 N1 B1 N3 -67.2(10) . . . . ?
N2 N1 B1 N5 50.5(11) . . . . ?
N11 N10 B2 N14 65.2(12) . . . . ?
N11 N10 B2 N12 -55.9(13) . . . . ?
N11 N10 C44 C45 -1.4(14) . . . . ?
N11 N10 C44 C43 178.4(12) . . . . ?
N11 C46 C45 C44 -1.4(14) . . . . ?
N14 N15 C41 C40 2.1(9) . . . . ?
N14 N15 C41 C42 178.1(8) . . . . ?
N14 C39 C40 C41 1.3(10) . . . . ?
N12 N13 C51 C50 0.5(11) . . . . ?
N12 N13 C51 C52 178.7(9) . . . . ?
C39 N14 B2 N10 119.3(10) . . . . ?
C39 N14 B2 N12 -120.4(10) . . . . ?
C39 C40 C41 N15 -2.2(10) . . . . ?
C39 C40 C41 C42 -178.1(9) . . . . ?
N5 N6 C9 C8 1.1(10) . . . . ?
N5 N6 C9 C10 -178.2(9) . . . . ?
N5 C7 C8 C9 -1.8(13) . . . . ?
C41 N15 N14 C39 -1.4(9) . . . . ?
C41 N15 N14 B2 172.6(8) . . . . ?
C12 N1 N2 W1 -173.9(6) . . . . ?
C12 N1 N2 C14 2.2(10) . . . . ?
C12 N1 B1 N3 120.3(9) . . . . ?
C12 N1 B1 N5 -122.0(9) . . . . ?
C12 C13 C14 N2 -0.8(11) . . . . ?
C12 C13 C14 C15 178.5(9) . . . . ?
C4 C3 C2 N3 -0.6(11) . . . . ?
C4 C3 C2 C1 180.0(11) . . . . ?
C51 N13 N12 C49 -0.8(10) . . . . ?
C51 N13 N12 B2 179.2(9) . . . . ?
C51 C50 C49 N12 -0.5(12) . . . . ?
C51 C50 C49 C48 -175.4(11) . . . . ?
C2 N3 N4 W1 -171.4(6) . . . . ?
C2 N3 N4 C4 1.3(10) . . . . ?
C2 N3 B1 N1 -124.9(10) . . . . ?
C2 N3 B1 N5 115.2(10) . . . . ?
C2 C3 C4 N4 1.4(11) . . . . ?
C2 C3 C4 C5 178.3(10) . . . . ?
C14 C13 C12 N1 2.2(11) . . . . ?
C14 C13 C12 C11 -176.9(9) . . . . ?
O2 S7 C53 F3 154.1(9) . . . . ?
O2 S7 C53 F1 37.7(10) . . . . ?
O2 S7 C53 F2 -79.7(10) . . . . ?
C20 C21 C22 C24 -177.0(10) . . . . ?
C20 C21 C23 C25 178.5(10) . . . . ?
C46 C45 C44 N10 1.7(15) . . . . ?
C46 C45 C44 C43 -178.1(15) . . . . ?
O1 S7 C53 F3 34.8(11) . . . . ?
O1 S7 C53 F1 -81.6(9) . . . . ?
O1 S7 C53 F2 161.0(9) . . . . ?
N8 C27 C28 C26 2.6(12) . . . . ?
N8 C27 C28 C30 178.2(11) . . . . ?
N8 C27 C29 C31 -179.1(11) . . . . ?
N8 C24 C22 C21 178.9(11) . . . . ?
C21 C20 C18 C16 177.9(14) . . . . ?
C21 C20 C19 C17 -175.4(13) . . . . ?
C52 C51 C50 C49 -178.2(10) . . . . ?
C49 N12 B2 N10 -120.2(11) . . . . ?
C49 N12 B2 N14 119.4(11) . . . . ?
C33 C31 C29 C27 -179.9(9) . . . . ?
C33 C31 C32 C30 -178.8(11) . . . . ?
C25 C26 C24 N8 179.7(10) . . . . ?
C25 C26 C24 C22 1.5(16) . . . . ?
C25 C26 C28 C27 179.0(13) . . . . ?
C25 C26 C28 C30 4(2) . . . . ?
C27 N8 C24 C26 1.5(12) . . . . ?
C27 N8 C24 C22 179.5(11) . . . . ?
C27 C28 C30 C32 4.3(18) . . . . ?
C26 C25 C23 C21 0.2(18) . . . . ?
C26 C24 C22 C21 -3.4(16) . . . . ?
C26 C28 C30 C32 178.1(13) . . . . ?
O3 S7 C53 F3 -84.7(10) . . . . ?
O3 S7 C53 F1 158.8(9) . . . . ?
O3 S7 C53 F2 41.4(11) . . . . ?
C38 C39 C40 C41 -177.6(9) . . . . ?
C36 N9 C37 C35 2(2) . . . . ?
C24 N8 C27 C28 -2.7(13) . . . . ?
C24 N8 C27 C29 178.7(11) . . . . ?
C24 C26 C28 C27 -1.6(12) . . . . ?
C24 C26 C28 C30 -176.1(13) . . . . ?
C9 N6 N5 C7 -2.2(10) . . . . ?
C9 N6 N5 B1 -176.2(8) . . . . ?
C28 C27 C29 C31 2.3(16) . . . . ?
C28 C26 C24 N8 0.2(12) . . . . ?
C28 C26 C24 C22 -178.0(10) . . . . ?
C28 C30 C32 C31 -5(2) . . . . ?
C31 C33 C34 C36 -176.3(11) . . . . ?
C31 C33 C35 C37 175.5(12) . . . . ?
C34 C33 C31 C29 5.4(16) . . . . ?
C34 C33 C31 C32 -171.6(12) . . . . ?
C34 C33 C35 C37 -2.0(19) . . . . ?
C7 N5 B1 N1 126.4(10) . . . . ?
C7 N5 B1 N3 -115.4(10) . . . . ?
C47 C46 C45 C44 177.1(12) . . . . ?
C29 C27 C28 C26 -178.6(10) . . . . ?
C29 C27 C28 C30 -3.0(16) . . . . ?
C29 C31 C32 C30 4.3(18) . . . . ?
C16 N7 C17 C19 2(2) . . . . ?
B2 N10 N11 W2 -7.3(12) . . . . ?
B2 N10 N11 C46 -179.1(9) . . . . ?
B2 N10 C44 C45 178.2(11) . . . . ?
B2 N10 C44 C43 -2(2) . . . . ?
B2 N14 C39 C40 -173.2(9) . . . . ?
B2 N14 C39 C38 5.8(15) . . . . ?
B2 N12 C49 C50 -179.2(11) . . . . ?
B2 N12 C49 C48 -4.0(18) . . . . ?
C44 N10 N11 W2 172.3(8) . . . . ?
C44 N10 N11 C46 0.5(12) . . . . ?
C44 N10 B2 N14 -114.3(13) . . . . ?
C44 N10 B2 N12 124.5(12) . . . . ?
C17 N7 C16 C18 1(2) . . . . ?
C22 C21 C23 C25 -2.3(17) . . . . ?
C10 C9 C8 C7 179.7(10) . . . . ?
C23 C21 C22 C24 3.8(16) . . . . ?
C23 C25 C26 C24 0.2(17) . . . . ?
C23 C25 C26 C28 179.5(12) . . . . ?
B1 N1 N2 W1 12.2(10) . . . . ?
B1 N1 N2 C14 -171.6(8) . . . . ?
B1 N1 C12 C13 170.4(9) . . . . ?
B1 N1 C12 C11 -10.6(15) . . . . ?
B1 N3 N4 W1 9.0(11) . . . . ?
B1 N3 N4 C4 -178.4(8) . . . . ?
B1 N3 C2 C3 179.2(9) . . . . ?
B1 N3 C2 C1 -1.3(16) . . . . ?
B1 N5 C7 C8 175.9(9) . . . . ?
B1 N5 C7 C6 -3.8(17) . . . . ?
C37 N9 C36 C34 -2.5(18) . . . . ?
C35 C33 C31 C29 -171.9(11) . . . . ?
C35 C33 C31 C32 11.1(17) . . . . ?
C35 C33 C34 C36 1.2(18) . . . . ?
C18 C20 C21 C22 2.3(17) . . . . ?
C18 C20 C21 C23 -178.5(13) . . . . ?
C18 C20 C19 C17 4(2) . . . . ?
C19 C20 C21 C22 -178.5(12) . . . . ?
C19 C20 C21 C23 0.8(18) . . . . ?
C19 C20 C18 C16 -1(2) . . . . ?
C32 C31 C29 C27 -2.9(16) . . . . ?
C6 C7 C8 C9 177.9(11) . . . . ?

loop_
_smtbx_masks_void_nr
_smtbx_masks_void_average_x
_smtbx_masks_void_average_y
_smtbx_masks_void_average_z
_smtbx_masks_void_volume
_smtbx_masks_void_count_electrons
_smtbx_masks_void_content
1 -0.933 0.500 0.000 1381.8 404.1 '3 CH2Cl2'
2 0.403 0.231 0.504 22.3 2.9 '0.2 H2O'
3 0.597 0.769 0.496 22.3 4.2 '0.2 H2O'
